data_7046207
loop_
_publ_author_name
'Li, Wei-Liang'
'Chiou, Tzung-Wen'
'Chen, Chien-Hong'
'Yu, Yi-Ju'
'Chu, Li-Kang'
'Liaw, Wen-Feng'

_publ_section_title
;
 Electrodeposited-film electrodes derived from a precursor dinitrosyl iron
 complex for electrocatalytic water splitting.
;
_journal_issue 21
_journal_name_full 'Dalton transactions (Cambridge, England : 2003)'
_journal_page_first 7128
_journal_page_last 7134
_journal_paper_doi 10.1039/c8dt00601f
_journal_volume 47
_journal_year 2018
_chemical_formula_sum 'C12 H30 F6 Fe N6 O2 Sb'
_chemical_formula_weight 582.02
_chemical_properties_physical ', Oxygen-sensitive'
_space_group_crystal_system triclinic
_space_group_IT_number 2
_space_group_name_Hall '-P 1'
_space_group_name_H-M_alt 'P -1'
_symmetry_space_group_name_Hall '-P 1'
_symmetry_space_group_name_H-M 'P -1'
_atom_sites_solution_hydrogens geom
_audit_creation_method SHELXL-2014/6
_audit_update_record
;
2017-07-03 deposited with the CCDC.
2018-05-01 downloaded from the CCDC.
;
_cell_angle_alpha 83.487(3)
_cell_angle_beta 89.016(3)
_cell_angle_gamma 75.755(3)
_cell_formula_units_Z 2
_cell_length_a 7.7459(7)
_cell_length_b 9.9165(7)
_cell_length_c 14.9643(13)
_cell_measurement_reflns_used 5962
_cell_measurement_temperature 100(2)
_cell_measurement_theta_max 26.3568
_cell_measurement_theta_min 3.0112
_cell_volume 1106.84(16)
_computing_cell_refinement 'SAINT V8.34A (Bruker AXS Inc., 2013)'
_computing_data_collection 'APEX2 (Bruker AXS, 2010)'
_computing_data_reduction 'SAINT V8.34A (Bruker AXS Inc., 2013)'
_computing_molecular_graphics 'SHELXTL (Sheldrick, 2008)'
_computing_publication_material SHELXTL
_computing_structure_refinement 'SHELXL-2014/6 (Sheldrick, 2014)'
_diffrn_ambient_temperature 100(2)
_diffrn_detector_area_resol_mean 8.3333
_diffrn_measured_fraction_theta_full 0.985
_diffrn_measured_fraction_theta_max 0.979
_diffrn_measurement_device_type 'Bruker APEX-II CCD'
_diffrn_measurement_method '\f and \w scans'
_diffrn_radiation_type MoK\a
_diffrn_radiation_wavelength 0.71073
_diffrn_reflns_av_R_equivalents 0.0414
_diffrn_reflns_av_unetI/netI 0.0356
_diffrn_reflns_Laue_measured_fraction_full 0.985
_diffrn_reflns_Laue_measured_fraction_max 0.979
_diffrn_reflns_limit_h_max 9
_diffrn_reflns_limit_h_min -9
_diffrn_reflns_limit_k_max 12
_diffrn_reflns_limit_k_min -12
_diffrn_reflns_limit_l_max 18
_diffrn_reflns_limit_l_min 0
_diffrn_reflns_number 4428
_diffrn_reflns_point_group_measured_fraction_full 0.985
_diffrn_reflns_point_group_measured_fraction_max 0.979
_diffrn_reflns_theta_full 25.242
_diffrn_reflns_theta_max 26.387
_diffrn_reflns_theta_min 3.011
_exptl_absorpt_coefficient_mu 1.944
_exptl_absorpt_correction_T_max 0.9485
_exptl_absorpt_correction_T_min 0.6982
_exptl_absorpt_correction_type multi-scan
_exptl_absorpt_process_details 'SADABS V2014/4 (Bruker AXS Inc.)'
_exptl_crystal_colour Black
_exptl_crystal_density_diffrn 1.746
_exptl_crystal_density_meas ?
_exptl_crystal_density_method 'not measured'
_exptl_crystal_description Tabullar
_exptl_crystal_F_000 582
_exptl_crystal_recrystallization_method 'Re-crystallisation from solvent'
_exptl_crystal_size_max 0.22
_exptl_crystal_size_mid 0.18
_exptl_crystal_size_min 0.05
_refine_diff_density_max 0.874
_refine_diff_density_min -1.040
_refine_diff_density_rms 0.229
_refine_ls_extinction_method none
_refine_ls_goodness_of_fit_ref 1.193
_refine_ls_hydrogen_treatment constr
_refine_ls_matrix_type full
_refine_ls_number_parameters 260
_refine_ls_number_reflns 4428
_refine_ls_number_restraints 0
_refine_ls_restrained_S_all 1.193
_refine_ls_R_factor_all 0.0295
_refine_ls_R_factor_gt 0.0279
_refine_ls_shift/su_max 0.001
_refine_ls_shift/su_mean 0.000
_refine_ls_structure_factor_coef Fsqd
_refine_ls_weighting_details 'w=1/[\s^2^(Fo^2^)+(0.0621P)^2^] where P=(Fo^2^+2Fc^2^)/3'
_refine_ls_weighting_scheme calc
_refine_ls_wR_factor_gt 0.0929
_refine_ls_wR_factor_ref 0.0984
_reflns_Friedel_coverage 0.000
_reflns_number_gt 4272
_reflns_number_total 4428
_reflns_threshold_expression 'I > 2\s(I)'
_cod_data_source_file c8dt00601f2.cif
_cod_data_source_block twin5
_cod_depositor_comments
;
The following automatic conversions were performed:

'_exptl_crystal_density_meas' value 'not measured' was changed to '?'
- the value is perceived as not measured.

Automatic conversion script
Id: cif_fix_values 4973 2017-02-22 13:04:09Z antanas 

 Adding full bibliography for 7046207.cif.
;
_cod_database_code 7046207
_shelx_space_group_comment
;
The symmetry employed for this shelxl refinement is uniquely defined
by the following loop, which should always be used as a source of
symmetry information in preference to the above space-group names.
They are only intended as comments.
;
_shelxl_version_number 2014/6

loop_
_space_group_symop_operation_xyz
'x, y, z'
'-x, -y, -z'

loop_
_atom_site_label
_atom_site_type_symbol
_atom_site_fract_x
_atom_site_fract_y
_atom_site_fract_z
_atom_site_U_iso_or_equiv
_atom_site_adp_type
_atom_site_occupancy
_atom_site_site_symmetry_order
_atom_site_calc_flag
_atom_site_refinement_flags_posn
_atom_site_refinement_flags_adp
C1 C 0.8025(8) 0.0579(6) 0.5661(4) 0.0282(12) Uani 1 1 d . .
H1A H 0.9167 0.0395 0.5982 0.042 Uiso 1 1 calc R U
H1B H 0.8094 0.1122 0.5078 0.042 Uiso 1 1 calc R U
H1C H 0.7760 -0.0311 0.5567 0.042 Uiso 1 1 calc R U
C2 C 0.4912(7) 0.1681(6) 0.5683(4) 0.0278(12) Uani 1 1 d . .
H2A H 0.4603 0.0800 0.5608 0.042 Uiso 1 1 calc R U
H2B H 0.5059 0.2171 0.5091 0.042 Uiso 1 1 calc R U
H2C H 0.3959 0.2271 0.6006 0.042 Uiso 1 1 calc R U
C3 C 0.6462(6) 0.0520(5) 0.7072(3) 0.0180(10) Uani 1 1 d . .
H3A H 0.6868 -0.0486 0.6992 0.022 Uiso 1 1 calc R U
H3B H 0.5206 0.0709 0.7267 0.022 Uiso 1 1 calc R U
C4 C 0.7589(6) 0.0864(4) 0.7775(4) 0.0174(9) Uani 1 1 d . .
H4A H 0.7440 0.0332 0.8360 0.021 Uiso 1 1 calc R U
H4B H 0.8859 0.0589 0.7608 0.021 Uiso 1 1 calc R U
C5 C 0.8315(6) 0.2780(6) 0.8473(3) 0.0204(11) Uani 1 1 d . .
H5A H 0.9539 0.2199 0.8411 0.024 Uiso 1 1 calc R U
H5B H 0.7948 0.2619 0.9105 0.024 Uiso 1 1 calc R U
C6 C 0.8280(7) 0.4299(6) 0.8235(3) 0.0227(11) Uani 1 1 d . .
H6A H 0.7087 0.4880 0.8366 0.027 Uiso 1 1 calc R U
H6B H 0.9164 0.4552 0.8612 0.027 Uiso 1 1 calc R U
C7 C 0.8082(7) 0.6126(5) 0.6984(4) 0.0255(12) Uani 1 1 d . .
H7A H 0.6798 0.6444 0.7079 0.038 Uiso 1 1 calc R U
H7B H 0.8336 0.6304 0.6343 0.038 Uiso 1 1 calc R U
H7C H 0.8715 0.6636 0.7333 0.038 Uiso 1 1 calc R U
C8 C 1.0639(6) 0.4164(6) 0.7148(3) 0.0214(11) Uani 1 1 d . .
H8A H 1.1230 0.4717 0.7486 0.032 Uiso 1 1 calc R U
H8B H 1.0903 0.4316 0.6507 0.032 Uiso 1 1 calc R U
H8C H 1.1074 0.3168 0.7365 0.032 Uiso 1 1 calc R U
C9 C 0.5192(6) 0.2849(5) 0.8171(3) 0.0131(9) Uani 1 1 d . .
H9A H 0.4380 0.2821 0.7673 0.016 Uiso 1 1 calc R U
H9B H 0.4985 0.3838 0.8289 0.016 Uiso 1 1 calc R U
C10 C 0.4683(6) 0.2012(5) 0.9009(3) 0.0148(9) Uani 1 1 d . .
H10A H 0.4735 0.1045 0.8880 0.018 Uiso 1 1 calc R U
H10B H 0.5539 0.1961 0.9502 0.018 Uiso 1 1 calc R U
C11 C 0.2850(7) 0.3925(6) 0.9716(4) 0.0291(12) Uani 1 1 d . .
H11A H 0.1632 0.4346 0.9896 0.044 Uiso 1 1 calc R U
H11B H 0.3272 0.4600 0.9292 0.044 Uiso 1 1 calc R U
H11C H 0.3631 0.3671 1.0248 0.044 Uiso 1 1 calc R U
C12 C 0.2201(7) 0.1675(6) 0.9911(4) 0.0280(12) Uani 1 1 d . .
H12A H 0.2934 0.1439 1.0461 0.042 Uiso 1 1 calc R U
H12B H 0.2258 0.0823 0.9626 0.042 Uiso 1 1 calc R U
H12C H 0.0963 0.2093 1.0063 0.042 Uiso 1 1 calc R U
F1 F 0.3568(4) 0.6340(3) 0.7877(3) 0.0299(7) Uani 1 1 d . .
F2 F 0.0685(4) 0.8261(4) 0.7223(3) 0.0609(14) Uani 1 1 d . .
F3 F 0.1740(6) 0.8237(5) 0.8898(3) 0.0646(14) Uani 1 1 d . .
F4 F 0.2104(4) 1.0287(3) 0.7656(3) 0.0393(10) Uani 1 1 d . .
F5 F 0.4953(4) 0.8365(4) 0.8313(2) 0.0326(7) Uani 1 1 d . .
F6 F 0.3910(5) 0.8395(4) 0.6646(2) 0.0343(8) Uani 1 1 d . .
Fe1 Fe 0.72768(8) 0.34006(6) 0.65122(4) 0.01171(15) Uani 1 1 d . .
N1 N 0.5355(5) 0.4616(4) 0.6236(3) 0.0173(8) Uani 1 1 d . .
N2 N 0.8763(6) 0.3341(5) 0.5662(3) 0.0216(9) Uani 1 1 d . .
N3 N 0.6595(5) 0.1383(4) 0.6202(3) 0.0181(8) Uani 1 1 d . .
N4 N 0.7070(5) 0.2374(4) 0.7859(3) 0.0128(7) Uani 1 1 d . .
N5 N 0.8683(5) 0.4603(4) 0.7279(3) 0.0154(8) Uani 1 1 d . .
N6 N 0.2873(5) 0.2681(4) 0.9287(3) 0.0188(9) Uani 1 1 d . .
O1 O 0.4231(5) 0.5500(4) 0.5868(3) 0.0290(9) Uani 1 1 d . .
O2 O 0.9454(6) 0.3629(5) 0.4983(3) 0.0448(11) Uani 1 1 d . .
Sb1 Sb 0.28147(4) 0.83064(3) 0.77711(2) 0.01891(11) Uani 1 1 d . .

loop_
_atom_site_aniso_label
_atom_site_aniso_U_11
_atom_site_aniso_U_22
_atom_site_aniso_U_33
_atom_site_aniso_U_23
_atom_site_aniso_U_13
_atom_site_aniso_U_12
C1 0.035(3) 0.020(3) 0.034(3) -0.015(2) 0.017(2) -0.010(2)
C2 0.032(3) 0.030(3) 0.028(3) -0.010(2) -0.006(2) -0.017(2)
C3 0.022(3) 0.012(2) 0.021(3) -0.0051(19) 0.011(2) -0.0051(19)
C4 0.017(2) 0.013(2) 0.019(2) 0.001(2) 0.007(2) -0.0001(17)
C5 0.016(2) 0.037(3) 0.010(2) 0.000(2) -0.0032(18) -0.010(2)
C6 0.019(3) 0.036(3) 0.020(3) -0.015(2) 0.005(2) -0.016(2)
C7 0.023(3) 0.012(2) 0.044(3) -0.002(2) 0.003(2) -0.010(2)
C8 0.010(2) 0.032(3) 0.023(3) -0.002(2) 0.0026(19) -0.008(2)
C9 0.011(2) 0.015(2) 0.013(2) -0.0019(17) 0.0029(17) -0.0022(17)
C10 0.011(2) 0.016(2) 0.014(2) 0.0010(18) 0.0026(18) 0.0007(17)
C11 0.033(3) 0.031(3) 0.017(3) -0.004(2) 0.005(2) 0.004(2)
C12 0.016(2) 0.047(3) 0.018(3) 0.005(2) 0.003(2) -0.007(2)
F1 0.0311(16) 0.0115(14) 0.044(2) 0.0007(14) 0.0030(16) -0.0021(12)
F2 0.0221(18) 0.0243(19) 0.136(4) -0.006(2) -0.031(2) -0.0038(15)
F3 0.071(3) 0.056(3) 0.077(3) -0.026(2) 0.059(3) -0.031(2)
F4 0.0211(16) 0.0142(14) 0.085(3) -0.0158(17) 0.0079(18) -0.0052(12)
F5 0.0316(17) 0.0412(19) 0.0264(17) 0.0023(15) -0.0087(14) -0.0135(15)
F6 0.050(2) 0.0307(17) 0.0202(17) -0.0013(14) 0.0000(15) -0.0072(15)
Fe1 0.0125(3) 0.0127(3) 0.0095(3) -0.0003(3) 0.0014(2) -0.0027(3)
N1 0.020(2) 0.017(2) 0.014(2) -0.0025(16) -0.0006(16) -0.0023(17)
N2 0.025(2) 0.027(2) 0.014(2) -0.0023(17) 0.0050(17) -0.0094(19)
N3 0.018(2) 0.021(2) 0.015(2) -0.0049(16) 0.0039(16) -0.0027(17)
N4 0.0121(17) 0.0123(18) 0.0141(18) -0.0006(18) 0.0008(18) -0.0035(14)
N5 0.014(2) 0.0112(19) 0.023(2) -0.0040(16) 0.0020(16) -0.0062(16)
N6 0.014(2) 0.027(3) 0.013(2) -0.0010(17) 0.0041(16) -0.0005(18)
O1 0.033(2) 0.0214(19) 0.025(2) 0.0002(15) -0.0080(16) 0.0067(16)
O2 0.054(3) 0.072(3) 0.021(2) -0.010(2) 0.018(2) -0.037(2)
Sb1 0.01219(15) 0.01232(15) 0.03264(19) -0.00497(16) 0.00361(15) -0.00293(10)

loop_
_atom_type_symbol
_atom_type_description
_atom_type_scat_dispersion_real
_atom_type_scat_dispersion_imag
_atom_type_scat_source
C C 0.0033 0.0016 'International Tables Vol C Tables 4.2.6.8 and 6.1.1.4'
O O 0.0106 0.0060 'International Tables Vol C Tables 4.2.6.8 and 6.1.1.4'
Fe Fe 0.3463 0.8444 'International Tables Vol C Tables 4.2.6.8 and 6.1.1.4'
Sb Sb -0.5866 1.5461 'International Tables Vol C Tables 4.2.6.8 and 6.1.1.4'
F F 0.0171 0.0103 'International Tables Vol C Tables 4.2.6.8 and 6.1.1.4'
N N 0.0061 0.0033 'International Tables Vol C Tables 4.2.6.8 and 6.1.1.4'
H H 0.0000 0.0000 'International Tables Vol C Tables 4.2.6.8 and 6.1.1.4'

loop_
_geom_angle_atom_site_label_1
_geom_angle_atom_site_label_2
_geom_angle_atom_site_label_3
_geom_angle
N3 C1 H1A 109.5
N3 C1 H1B 109.5
H1A C1 H1B 109.5
N3 C1 H1C 109.5
H1A C1 H1C 109.5
H1B C1 H1C 109.5
N3 C2 H2A 109.5
N3 C2 H2B 109.5
H2A C2 H2B 109.5
N3 C2 H2C 109.5
H2A C2 H2C 109.5
H2B C2 H2C 109.5
N3 C3 C4 109.9(4)
N3 C3 H3A 109.7
C4 C3 H3A 109.7
N3 C3 H3B 109.7
C4 C3 H3B 109.7
H3A C3 H3B 108.2
N4 C4 C3 110.2(4)
N4 C4 H4A 109.6
C3 C4 H4A 109.6
N4 C4 H4B 109.6
C3 C4 H4B 109.6
H4A C4 H4B 108.1
N4 C5 C6 109.3(4)
N4 C5 H5A 109.8
C6 C5 H5A 109.8
N4 C5 H5B 109.8
C6 C5 H5B 109.8
H5A C5 H5B 108.3
N5 C6 C5 111.5(4)
N5 C6 H6A 109.3
C5 C6 H6A 109.3
N5 C6 H6B 109.3
C5 C6 H6B 109.3
H6A C6 H6B 108.0
N5 C7 H7A 109.5
N5 C7 H7B 109.5
H7A C7 H7B 109.5
N5 C7 H7C 109.5
H7A C7 H7C 109.5
H7B C7 H7C 109.5
N5 C8 H8A 109.5
N5 C8 H8B 109.5
H8A C8 H8B 109.5
N5 C8 H8C 109.5
H8A C8 H8C 109.5
H8B C8 H8C 109.5
N4 C9 C10 116.2(4)
N4 C9 H9A 108.2
C10 C9 H9A 108.2
N4 C9 H9B 108.2
C10 C9 H9B 108.2
H9A C9 H9B 107.4
N6 C10 C9 110.0(4)
N6 C10 H10A 109.7
C9 C10 H10A 109.7
N6 C10 H10B 109.7
C9 C10 H10B 109.7
H10A C10 H10B 108.2
N6 C11 H11A 109.5
N6 C11 H11B 109.5
H11A C11 H11B 109.5
N6 C11 H11C 109.5
H11A C11 H11C 109.5
H11B C11 H11C 109.5
N6 C12 H12A 109.5
N6 C12 H12B 109.5
H12A C12 H12B 109.5
N6 C12 H12C 109.5
H12A C12 H12C 109.5
H12B C12 H12C 109.5
N1 Fe1 N2 111.3(2)
N1 Fe1 N4 109.41(16)
N2 Fe1 N4 139.30(18)
N1 Fe1 N5 100.91(18)
N2 Fe1 N5 92.09(18)
N4 Fe1 N5 80.67(15)
N1 Fe1 N3 102.07(18)
N2 Fe1 N3 92.40(18)
N4 Fe1 N3 78.69(14)
N5 Fe1 N3 153.12(15)
O1 N1 Fe1 164.7(4)
O2 N2 Fe1 161.6(5)
C2 N3 C1 107.8(4)
C2 N3 C3 110.5(4)
C1 N3 C3 108.8(4)
C2 N3 Fe1 111.5(3)
C1 N3 Fe1 110.1(3)
C3 N3 Fe1 108.2(3)
C4 N4 C5 111.4(4)
C4 N4 C9 112.6(3)
C5 N4 C9 109.9(4)
C4 N4 Fe1 105.4(3)
C5 N4 Fe1 108.8(3)
C9 N4 Fe1 108.6(3)
C6 N5 C7 110.7(4)
C6 N5 C8 109.4(4)
C7 N5 C8 108.1(4)
C6 N5 Fe1 106.8(3)
C7 N5 Fe1 110.9(3)
C8 N5 Fe1 110.9(3)
C11 N6 C10 111.2(4)
C11 N6 C12 109.8(4)
C10 N6 C12 109.2(4)
F2 Sb1 F3 90.1(2)
F2 Sb1 F5 179.47(17)
F3 Sb1 F5 90.2(2)
F2 Sb1 F6 90.5(2)
F3 Sb1 F6 179.15(17)
F5 Sb1 F6 89.10(15)
F2 Sb1 F1 90.85(15)
F3 Sb1 F1 90.88(17)
F5 Sb1 F1 89.53(14)
F6 Sb1 F1 89.65(15)
F2 Sb1 F4 89.97(15)
F3 Sb1 F4 89.94(18)
F5 Sb1 F4 89.64(15)
F6 Sb1 F4 89.52(16)
F1 Sb1 F4 178.84(13)

loop_
_geom_bond_atom_site_label_1
_geom_bond_atom_site_label_2
_geom_bond_distance
C1 N3 1.483(6)
C1 H1A 0.9800
C1 H1B 0.9800
C1 H1C 0.9800
C2 N3 1.478(7)
C2 H2A 0.9800
C2 H2B 0.9800
C2 H2C 0.9800
C3 N3 1.491(6)
C3 C4 1.498(7)
C3 H3A 0.9900
C3 H3B 0.9900
C4 N4 1.471(5)
C4 H4A 0.9900
C4 H4B 0.9900
C5 N4 1.497(6)
C5 C6 1.502(8)
C5 H5A 0.9900
C5 H5B 0.9900
C6 N5 1.473(6)
C6 H6A 0.9900
C6 H6B 0.9900
C7 N5 1.485(6)
C7 H7A 0.9800
C7 H7B 0.9800
C7 H7C 0.9800
C8 N5 1.486(5)
C8 H8A 0.9800
C8 H8B 0.9800
C8 H8C 0.9800
C9 N4 1.498(5)
C9 C10 1.525(6)
C9 H9A 0.9900
C9 H9B 0.9900
C10 N6 1.471(5)
C10 H10A 0.9900
C10 H10B 0.9900
C11 N6 1.450(7)
C11 H11A 0.9800
C11 H11B 0.9800
C11 H11C 0.9800
C12 N6 1.472(6)
C12 H12A 0.9800
C12 H12B 0.9800
C12 H12C 0.9800
F1 Sb1 1.881(3)
F2 Sb1 1.867(3)
F3 Sb1 1.869(4)
F4 Sb1 1.893(3)
F5 Sb1 1.873(3)
F6 Sb1 1.875(3)
Fe1 N1 1.693(4)
Fe1 N2 1.697(4)
Fe1 N4 2.175(4)
Fe1 N5 2.217(4)
Fe1 N3 2.288(4)
N1 O1 1.167(5)
N2 O2 1.179(6)
